data_2103495
loop_
_publ_author_name
'Langkilde, Annette'
'Oddershede, Jette'
'Larsen, Sine'

_publ_section_title
;
 Diastereomeric salts of lactic acid and 1-phenylethylamine, their
 structures and relative stabilities
;
_journal_issue 6
_journal_name_full 'Acta Crystallographica Section B'
_journal_page_first 1044
_journal_page_last 1050
_journal_paper_doi 10.1107/S0108768102013824
_journal_volume 58
_journal_year 2002
_chemical_formula_moiety 'C8 H12 N 1+, C3 H5 O3 1-'
_chemical_formula_sum 'C11 H17 N O3'
_chemical_formula_weight 211.26
_chemical_melting_point 398.9(6)
_chemical_name_common (R-PEA)(S-LA)
_chemical_name_systematic 'R-1-Phenylethylammonium S-Lactate'
_space_group_IT_number 19
_symmetry_cell_setting orthorhombic
_symmetry_space_group_name_Hall 'P 2ac 2ab'
_symmetry_space_group_name_H-M 'P 21 21 21'
_atom_sites_solution_hydrogens geom
_atom_sites_solution_primary direct
_atom_sites_solution_secondary difmap
_audit_creation_method SHELXL-97
_cell_angle_alpha 90.00
_cell_angle_beta 90.00
_cell_angle_gamma 90.00
_cell_formula_units_Z 4
_cell_length_a 6.8465(10)
_cell_length_b 6.9702(7)
_cell_length_c 24.248(4)
_cell_measurement_reflns_used 25
_cell_measurement_temperature 122.0(5)
_cell_measurement_theta_max 42.19
_cell_measurement_theta_min 39.85
_cell_volume 1157.2(3)
_computing_cell_refinement 'CAD-4 (Enraf-Nonius, 1989)'
_computing_data_collection 'CAD-4 (Enraf-Nonius, 1989)'
_computing_data_reduction 'DREADD (Blessing, 1987)'
_computing_molecular_graphics 'ORTEPII (Johnson, 1976)'
_computing_structure_refinement 'SHELXL-97 (Sheldrick, 1997)'
_computing_structure_solution 'SHELXS-97 (Sheldrick, 1990)'
_diffrn_ambient_temperature 122.0(5)
_diffrn_measured_fraction_theta_full 1.000
_diffrn_measured_fraction_theta_max 1.000
_diffrn_measurement_device_type 'Enraf-Nonius CAD-4'
_diffrn_measurement_method '\w -2\q'
_diffrn_radiation_monochromator graphite
_diffrn_radiation_source 'fine-focus sealed tube'
_diffrn_radiation_type CuK\a
_diffrn_radiation_wavelength 1.54180
_diffrn_reflns_av_R_equivalents 0.0214
_diffrn_reflns_av_sigmaI/netI 0.0215
_diffrn_reflns_limit_h_max 8
_diffrn_reflns_limit_h_min 0
_diffrn_reflns_limit_k_max 8
_diffrn_reflns_limit_k_min 0
_diffrn_reflns_limit_l_max 30
_diffrn_reflns_limit_l_min -29
_diffrn_reflns_number 8032
_diffrn_reflns_theta_full 74.94
_diffrn_reflns_theta_max 74.94
_diffrn_reflns_theta_min 3.65
_diffrn_standards_decay_% 9.2
_diffrn_standards_interval_time 167
_diffrn_standards_number 5
_exptl_absorpt_coefficient_mu 0.721
_exptl_absorpt_correction_type none
_exptl_crystal_colour Colourless
_exptl_crystal_density_diffrn 1.213
_exptl_crystal_density_method 'not measured'
_exptl_crystal_description Plate
_exptl_crystal_F_000 456
_exptl_crystal_size_max 0.48
_exptl_crystal_size_mid 0.21
_exptl_crystal_size_min 0.12
_refine_diff_density_max 0.240
_refine_diff_density_min -0.208
_refine_ls_abs_structure_details 'Flack H D (1983), Acta Cryst. A39, 876-881'
_refine_ls_abs_structure_Flack 0.03(14)
_refine_ls_extinction_coef 0.0116(10)
_refine_ls_extinction_expression Fc^*^=kFc[1+0.001xFc^2^\l^3^/sin(2\q)]^-1/4^
_refine_ls_extinction_method SHELXL
_refine_ls_goodness_of_fit_ref 1.029
_refine_ls_hydrogen_treatment refall
_refine_ls_matrix_type full
_refine_ls_number_parameters 205
_refine_ls_number_reflns 2384
_refine_ls_number_restraints 0
_refine_ls_restrained_S_all 1.029
_refine_ls_R_factor_all 0.0285
_refine_ls_R_factor_gt 0.0281
_refine_ls_shift/su_max 0.000
_refine_ls_shift/su_mean 0.000
_refine_ls_structure_factor_coef Fsqd
_refine_ls_weighting_details 'calc w=1/[\s^2^(Fo^2^)+(0.0570P)^2^+0.0810P] where P=(Fo^2^+2Fc^2^)/3'
_refine_ls_weighting_scheme calc
_refine_ls_wR_factor_gt 0.0758
_refine_ls_wR_factor_ref 0.0765
_reflns_number_gt 2342
_reflns_number_total 2384
_reflns_threshold_expression >2sigma(I)
_cod_data_source_file os0096.cif
_cod_data_source_block R
_cod_depositor_comments
;
The following automatic conversions were performed:
'_symmetry_cell_setting' value 'Orthorhombic' changed to 'orthorhombic'
according to '/home/saulius/struct/CIF-dictionaries/cif_core.dic'
dictionary named 'cif_core.dic' version 2.4.1 from
2010-06-29.

'_exptl_absorpt_correction_type' value 'None' changed to
'none' according to '/home/saulius/struct/CIF-dictionaries/cif_core.dic'
dictionary named 'cif_core.dic' version 2.4.1 from 2010-06-29.

Automatic conversion script
Id: cif_fix_enum 1527 2010-12-29 10:47:43Z saulius 

The following automatic conversions were performed:

'_symmetry_cell_setting' value 'Orthorhombic' changed to
'orthorhombic' according to
/home/saulius/struct/CIF-dictionaries/cif_core.dic dictionary named
'cif_core.dic' version 2.4.1 from
2010-06-29.

'_exptl_absorpt_correction_type' value 'None' changed to
'none' according to
/home/saulius/struct/CIF-dictionaries/cif_core.dic dictionary named
'cif_core.dic' version 2.4.1 from 2010-06-29.

Automatic conversion script
Id: cif_fix_values 1715 2011-07-08 13:25:40Z adriana 
;
_cod_original_cell_volume 1157.1(3)
_cod_database_code 2103495
_cod_database_fobs_code 2103495

loop_
_symmetry_equiv_pos_as_xyz
'x, y, z'
'-x+1/2, -y, z+1/2'
'-x, y+1/2, -z+1/2'
'x+1/2, -y+1/2, -z'

loop_
_atom_site_label
_atom_site_fract_x
_atom_site_fract_y
_atom_site_fract_z
_atom_site_U_iso_or_equiv
_atom_site_adp_type
_atom_site_calc_flag
_atom_site_occupancy
_atom_site_type_symbol
O1 0.87450(11) 0.18329(11) 0.19946(3) 0.02627(18) Uani d 1 O
O2 0.68966(12) -0.07601(11) 0.21312(3) 0.0304(2) Uani d 1 O
O3 0.54364(11) 0.40455(10) 0.19709(3) 0.02632(18) Uani d 1 O
C1 0.71393(14) 0.09831(14) 0.19988(4) 0.0200(2) Uani d 1 C
C2 0.53014(14) 0.20717(14) 0.18255(4) 0.0205(2) Uani d 1 C
C3 0.50514(17) 0.1914(2) 0.12039(4) 0.0297(2) Uani d 1 C
H2O 0.482(2) 0.417(2) 0.2290(5) 0.031(3) Uiso d 1 H
H2C 0.417(2) 0.143(2) 0.2012(6) 0.027(3) Uiso d 1 H
H3A 0.385(3) 0.255(3) 0.1103(8) 0.054(5) Uiso d 1 H
H3B 0.618(3) 0.253(2) 0.1015(7) 0.044(5) Uiso d 1 H
H3C 0.497(3) 0.067(3) 0.1077(7) 0.057(5) Uiso d 1 H
N 0.92057(12) 0.60007(12) 0.20306(3) 0.02020(18) Uani d 1 N
C4 1.19783(17) 0.75942(18) 0.15650(5) 0.0303(2) Uani d 1 C
C5 1.06116(14) 0.58710(15) 0.15571(4) 0.0221(2) Uani d 1 C
C6 0.94885(15) 0.56932(16) 0.10202(4) 0.0228(2) Uani d 1 C
C7 0.82354(18) 0.71305(18) 0.08416(5) 0.0323(2) Uani d 1 C
C8 0.72198(19) 0.6945(2) 0.03462(5) 0.0369(3) Uani d 1 C
C9 0.74628(18) 0.53228(19) 0.00240(4) 0.0322(3) Uani d 1 C
C10 0.87162(17) 0.38840(17) 0.01950(4) 0.0301(2) Uani d 1 C
C11 0.97163(15) 0.40703(17) 0.06930(4) 0.0262(2) Uani d 1 C
H12A 0.982(2) 0.607(2) 0.2356(5) 0.029(3) Uiso d 1 H
H12B 0.841(2) 0.502(2) 0.2017(6) 0.027(3) Uiso d 1 H
H12C 0.843(2) 0.725(2) 0.2029(7) 0.037(4) Uiso d 1 H
H4A 1.277(2) 0.769(2) 0.1917(7) 0.040(4) Uiso d 1 H
H4B 1.123(2) 0.880(2) 0.1540(6) 0.035(4) Uiso d 1 H
H4C 1.285(3) 0.743(2) 0.1246(8) 0.046(5) Uiso d 1 H
H5 1.142(2) 0.473(2) 0.1604(5) 0.025(3) Uiso d 1 H
H7 0.815(3) 0.823(3) 0.1074(7) 0.047(4) Uiso d 1 H
H8 0.628(3) 0.797(3) 0.0243(7) 0.047(4) Uiso d 1 H
H9 0.679(2) 0.519(2) -0.0337(7) 0.037(4) Uiso d 1 H
H10 0.888(3) 0.280(3) -0.0038(7) 0.047(4) Uiso d 1 H
H11 1.060(2) 0.306(2) 0.0825(6) 0.040(4) Uiso d 1 H

loop_
_atom_site_aniso_label
_atom_site_aniso_U_11
_atom_site_aniso_U_22
_atom_site_aniso_U_33
_atom_site_aniso_U_12
_atom_site_aniso_U_13
_atom_site_aniso_U_23
O1 0.0251(4) 0.0255(4) 0.0282(4) -0.0022(3) -0.0060(3) 0.0044(3)
O2 0.0350(4) 0.0177(3) 0.0385(4) 0.0028(3) 0.0098(3) 0.0048(3)
O3 0.0296(4) 0.0166(3) 0.0328(4) 0.0004(3) 0.0037(3) -0.0020(3)
C1 0.0271(5) 0.0185(4) 0.0144(4) -0.0006(4) 0.0017(3) -0.0004(4)
C2 0.0225(5) 0.0170(4) 0.0220(4) -0.0014(4) 0.0017(3) -0.0016(3)
C3 0.0260(5) 0.0393(6) 0.0239(5) 0.0029(5) -0.0039(4) -0.0032(4)
N 0.0230(4) 0.0183(4) 0.0192(4) -0.0023(3) -0.0024(3) -0.0005(3)
C4 0.0271(5) 0.0340(6) 0.0297(5) -0.0084(4) -0.0014(4) 0.0014(4)
C5 0.0214(4) 0.0228(4) 0.0221(4) 0.0009(4) -0.0013(4) -0.0013(4)
C6 0.0214(4) 0.0270(5) 0.0198(4) 0.0007(4) 0.0010(3) -0.0007(4)
C7 0.0367(6) 0.0346(5) 0.0255(5) 0.0114(5) -0.0036(5) -0.0043(5)
C8 0.0372(6) 0.0454(7) 0.0281(5) 0.0130(6) -0.0059(5) 0.0013(5)
C9 0.0314(5) 0.0453(7) 0.0199(5) -0.0037(5) -0.0019(4) 0.0004(4)
C10 0.0344(6) 0.0328(5) 0.0230(5) -0.0036(5) 0.0020(4) -0.0044(4)
C11 0.0265(5) 0.0274(5) 0.0247(5) 0.0011(4) 0.0007(4) -0.0023(4)

loop_
_atom_type_symbol
_atom_type_description
_atom_type_scat_dispersion_real
_atom_type_scat_dispersion_imag
_atom_type_scat_source
C C 0.0181 0.0091 'International Tables Vol C Tables 4.2.6.8 and 6.1.1.4'
H H 0.0000 0.0000 'International Tables Vol C Tables 4.2.6.8 and 6.1.1.4'
N N 0.0311 0.0180 'International Tables Vol C Tables 4.2.6.8 and 6.1.1.4'
O O 0.0492 0.0322 'International Tables Vol C Tables 4.2.6.8 and 6.1.1.4'

loop_
_geom_angle_atom_site_label_1
_geom_angle_atom_site_label_2
_geom_angle_atom_site_label_3
_geom_angle
_geom_angle_publ_flag
C2 O3 H2O 106.3(10) ?
O1 C1 O2 124.90(10) yes
O1 C1 C2 119.15(9) yes
O2 C1 C2 115.95(9) yes
O3 C2 C3 108.82(9) yes
O3 C2 C1 111.00(8) yes
C3 C2 C1 109.24(8) yes
O3 C2 H2C 111.8(8) ?
C3 C2 H2C 109.1(8) ?
C1 C2 H2C 106.9(8) ?
C2 C3 H3A 108.2(12) ?
C2 C3 H3B 109.7(10) ?
H3A C3 H3B 110.2(14) ?
C2 C3 H3C 113.9(12) ?
H3A C3 H3C 107.4(18) ?
H3B C3 H3C 107.3(16) ?
C5 N H12A 111.9(10) ?
C5 N H12B 108.9(10) ?
H12A N H12B 111.5(13) ?
C5 N H12C 112.6(9) ?
H12A N H12C 101.9(13) ?
H12B N H12C 109.8(13) ?
C5 C4 H4A 113.0(9) ?
C5 C4 H4B 110.7(9) ?
H4A C4 H4B 105.9(12) ?
C5 C4 H4C 105.8(10) ?
H4A C4 H4C 110.2(13) ?
H4B C4 H4C 111.5(13) ?
N C5 C6 109.65(8) yes
N C5 C4 109.70(8) yes
C6 C5 C4 112.75(8) yes
N C5 H5 108.9(8) ?
C6 C5 H5 108.8(8) ?
C4 C5 H5 107.0(8) ?
C7 C6 C11 118.58(9) yes
C7 C6 C5 121.46(9) yes
C11 C6 C5 119.95(9) yes
C6 C7 C8 120.68(11) yes
C6 C7 H7 115.8(11) ?
C8 C7 H7 123.5(11) ?
C9 C8 C7 120.13(11) yes
C9 C8 H8 121.6(10) ?
C7 C8 H8 118.2(10) ?
C10 C9 C8 119.84(10) yes
C10 C9 H9 119.1(9) ?
C8 C9 H9 121.0(9) ?
C9 C10 C11 119.77(11) yes
C9 C10 H10 118.1(11) ?
C11 C10 H10 122.1(11) ?
C6 C11 C10 120.99(10) yes
C6 C11 H11 117.9(9) ?
C10 C11 H11 121.1(9) ?

loop_
_geom_bond_atom_site_label_1
_geom_bond_atom_site_label_2
_geom_bond_distance
_geom_bond_publ_flag
O1 C1 1.2488(13) yes
O2 C1 1.2677(12) yes
O3 C2 1.4233(12) yes
O3 H2O 0.887(15) ?
C1 C2 1.5283(14) yes
C2 C3 1.5207(14) yes
C2 H2C 1.003(14) ?
C3 H3A 0.97(2) ?
C3 H3B 0.996(18) ?
C3 H3C 0.92(2) ?
N C5 1.5009(12) yes
N H12A 0.898(14) ?
N H12B 0.876(16) ?
N H12C 1.019(17) ?
C4 C5 1.5227(15) yes
C4 H4A 1.013(17) ?
C4 H4B 0.985(17) ?
C4 H4C 0.984(19) ?
C5 C6 1.5171(13) yes
C5 H5 0.973(15) ?
C6 C7 1.3883(16) yes
C6 C11 1.3904(15) yes
C7 C8 1.3939(16) yes
C7 H7 0.950(18) ?
C8 C9 1.3845(18) yes
C8 H8 0.991(19) ?
C9 C10 1.3834(17) yes
C9 H9 0.993(17) ?
C10 C11 1.3944(15) yes
C10 H10 0.951(19) ?
C11 H11 0.983(17) ?

loop_
_geom_torsion_atom_site_label_1
_geom_torsion_atom_site_label_2
_geom_torsion_atom_site_label_3
_geom_torsion_atom_site_label_4
_geom_torsion
_geom_torsion_publ_flag
O1 C1 C2 O3 -32.44(12) yes
O2 C1 C2 O3 148.46(8) yes
O1 C1 C2 C3 87.55(11) yes
O2 C1 C2 C3 -91.55(11) yes
N C5 C6 C7 62.03(13) yes
C4 C5 C6 C7 -60.50(13) yes
N C5 C6 C11 -118.51(10) yes
C4 C5 C6 C11 118.96(11) yes
C11 C6 C7 C8 0.33(18) yes
C5 C6 C7 C8 179.80(11) yes
C6 C7 C8 C9 -0.4(2) yes
C7 C8 C9 C10 0.03(19) yes
C8 C9 C10 C11 0.49(18) yes
C7 C6 C11 C10 0.19(16) yes
C5 C6 C11 C10 -179.29(9) yes
C9 C10 C11 C6 -0.60(17) yes

loop_
_cod_related_entry_id
_cod_related_entry_database
_cod_related_entry_code
1 ChemSpider 21188338
